data_7045375
loop_
_publ_author_name
'Shan, Wei-Long'
'Gao, Wen-Xi'
'Lin, Yue-Jian'
'Jin, Guo-Xin'

_publ_section_title
;
 Light-initiated reversible conversion of macrocyclic endoperoxides
 derived from half-sandwich rhodium-based metallarectangles.
;
_journal_issue 8
_journal_name_full 'Dalton transactions (Cambridge, England : 2003)'
_journal_page_first 2769
_journal_page_last 2777
_journal_paper_doi 10.1039/c7dt03962j
_journal_volume 47
_journal_year 2018
_chemical_formula_sum 'C138 H152 F12 N12 O24 Rh4 S4'
_chemical_formula_weight 3130.59
_space_group_crystal_system monoclinic
_space_group_IT_number 15
_space_group_name_Hall '-C 2yc'
_space_group_name_H-M_alt 'C 1 2/c 1'
_symmetry_space_group_name_Hall '-C 2yc'
_symmetry_space_group_name_H-M 'C 1 2/c 1'
_atom_sites_solution_hydrogens geom
_audit_creation_method SHELXL-2014/7
_audit_update_record
;
2017-09-20 deposited with the CCDC.
2018-01-24 downloaded from the CCDC.
;
_cell_angle_alpha 90
_cell_angle_beta 99.1800(9)
_cell_angle_gamma 90
_cell_formula_units_Z 4
_cell_length_a 42.7915(8)
_cell_length_b 13.9984(3)
_cell_length_c 24.5974(4)
_cell_measurement_reflns_used 9926
_cell_measurement_temperature 173(2)
_cell_measurement_theta_max 72.42
_cell_measurement_theta_min 3.33
_cell_volume 14545.4(5)
_computing_cell_refinement 'Bruker SAINT'
_computing_data_collection 'Bruker APEX2'
_computing_data_reduction 'Bruker SAINT'
_computing_molecular_graphics 'Bruker SHELXTL'
_computing_publication_material 'Bruker SHELXTL'
_computing_structure_refinement 'SHELXL-2014/7 (Sheldrick, 2014)'
_computing_structure_solution 'SHELXS-97 (Sheldrick 2008)'
_diffrn_ambient_temperature 173(2)
_diffrn_measured_fraction_theta_full 0.995
_diffrn_measured_fraction_theta_max 0.986
_diffrn_measurement_device_type 'Bruker APEX-II CCD'
_diffrn_measurement_method '\f and \w scans'
_diffrn_radiation_type CuK\a
_diffrn_radiation_wavelength 1.54178
_diffrn_reflns_av_R_equivalents 0.0694
_diffrn_reflns_av_unetI/netI 0.0657
_diffrn_reflns_Laue_measured_fraction_full 0.995
_diffrn_reflns_Laue_measured_fraction_max 0.986
_diffrn_reflns_limit_h_max 49
_diffrn_reflns_limit_h_min -52
_diffrn_reflns_limit_k_max 17
_diffrn_reflns_limit_k_min -16
_diffrn_reflns_limit_l_max 29
_diffrn_reflns_limit_l_min -30
_diffrn_reflns_number 43998
_diffrn_reflns_point_group_measured_fraction_full 0.995
_diffrn_reflns_point_group_measured_fraction_max 0.986
_diffrn_reflns_theta_full 67.679
_diffrn_reflns_theta_max 72.546
_diffrn_reflns_theta_min 2.092
_exptl_absorpt_coefficient_mu 4.866
_exptl_absorpt_correction_T_max 0.754
_exptl_absorpt_correction_T_min 0.577
_exptl_absorpt_correction_type multi-scan
_exptl_absorpt_process_details sadabs
_exptl_crystal_colour red
_exptl_crystal_density_diffrn 1.430
_exptl_crystal_description block
_exptl_crystal_F_000 6432
_exptl_crystal_size_max 0.250
_exptl_crystal_size_mid 0.220
_exptl_crystal_size_min 0.180
_platon_squeeze_details
; 
 In asymmetric unit of this data, there were disordered 
 anion and solvents (one triflate anion, one methanol and 
 one diethyl ether molecules) which could not be restrained 
 properly. Therefore, SQUEEZE algorithm was used to omit 
 them. 
;
_refine_diff_density_max 3.233
_refine_diff_density_min -1.619
_refine_diff_density_rms 0.109
_refine_ls_extinction_method none
_refine_ls_goodness_of_fit_ref 1.063
_refine_ls_hydrogen_treatment constr
_refine_ls_matrix_type full
_refine_ls_number_parameters 798
_refine_ls_number_reflns 14227
_refine_ls_number_restraints 108
_refine_ls_restrained_S_all 1.061
_refine_ls_R_factor_all 0.1000
_refine_ls_R_factor_gt 0.0711
_refine_ls_shift/su_max 0.003
_refine_ls_shift/su_mean 0.000
_refine_ls_structure_factor_coef Fsqd
_refine_ls_weighting_details 'w=1/[\s^2^(Fo^2^)+(0.1339P)^2^+0.4670P] where P=(Fo^2^+2Fc^2^)/3'
_refine_ls_weighting_scheme calc
_refine_ls_wR_factor_gt 0.1999
_refine_ls_wR_factor_ref 0.2203
_reflns_Friedel_coverage 0.000
_reflns_number_gt 9645
_reflns_number_total 14227
_reflns_threshold_expression 'I > 2\s(I)'
_cod_data_source_file c7dt03962j2.cif
_cod_data_source_block 5-O2
_cod_depositor_comments 'Adding full bibliography for 7045371--7045376.cif.'
_cod_database_code 7045375
_shelx_shelxl_version_number 2014/7
_shelx_space_group_comment
; 
The symmetry employed for this shelxl refinement is uniquely defined 
by the following loop, which should always be used as a source of 
symmetry information in preference to the above space-group names. 
They are only intended as comments. 
;
_shelx_estimated_absorpt_t_min 0.376
_shelx_estimated_absorpt_t_max 0.475
_platon_squeeze_void_probe_radius 1.20

loop_
_space_group_symop_operation_xyz
'x, y, z'
'-x, y, -z+1/2'
'x+1/2, y+1/2, z'
'-x+1/2, y+1/2, -z+1/2'
'-x, -y, -z'
'x, -y, z-1/2'
'-x+1/2, -y+1/2, -z'
'x+1/2, -y+1/2, z-1/2'

loop_
_atom_site_label
_atom_site_type_symbol
_atom_site_fract_x
_atom_site_fract_y
_atom_site_fract_z
_atom_site_U_iso_or_equiv
_atom_site_adp_type
_atom_site_occupancy
_atom_site_site_symmetry_order
_atom_site_calc_flag
_atom_site_refinement_flags_posn
_atom_site_refinement_flags_adp
_atom_site_refinement_flags_occupancy
_atom_site_disorder_assembly
_atom_site_disorder_group
Rh1 Rh 0.12990(2) 0.81189(4) 0.21170(2) 0.05836(18) Uani 1 1 d . . . . .
Rh2 Rh 0.05735(2) 0.83798(3) 0.38125(2) 0.04494(14) Uani 1 1 d . . . . .
N1 N 0.09146(10) 0.8963(4) 0.23413(19) 0.0477(11) Uani 1 1 d . . . . .
N2 N 0.11990(11) 0.7310(4) 0.28221(19) 0.0472(11) Uani 1 1 d . . . . .
N3 N 0.09070(11) 0.7445(3) 0.35157(19) 0.0448(10) Uani 1 1 d . . . . .
N4 N 0.06064(10) 0.9058(4) 0.30066(19) 0.0453(11) Uani 1 1 d . . . . .
N5 N 0.16091(11) 0.8938(5) 0.2715(2) 0.0574(14) Uani 1 1 d . . . . .
N6 N 0.40459(10) 1.5695(4) 0.5890(2) 0.0489(11) Uani 1 1 d . . . . .
O1 O 0.27249(12) 1.1758(4) 0.4258(2) 0.0763(15) Uani 1 1 d . . . . .
O2 O 0.29582(13) 1.2447(4) 0.4541(3) 0.0867(18) Uani 1 1 d . . . . .
O3 O 0.0248(2) 0.1788(5) 0.4788(5) 0.133(3) Uani 1 1 d . . . . .
O4 O 0.06904(14) 0.2823(6) 0.4814(4) 0.116(2) Uani 1 1 d . . . . .
O5 O 0.01800(19) 0.3463(6) 0.4974(3) 0.120(3) Uani 1 1 d . . . . .
S1 S 0.03554(5) 0.27356(17) 0.47308(10) 0.0796(6) Uani 1 1 d . . . . .
F1 F 0.0387(3) 0.2365(7) 0.3707(4) 0.172(4) Uani 1 1 d . . . . .
F2 F -0.0064(3) 0.2788(9) 0.3863(5) 0.227(6) Uani 1 1 d . . . . .
F3 F 0.0319(3) 0.3832(7) 0.3890(4) 0.191(4) Uani 1 1 d . . . . .
C1 C 0.08122(11) 0.8556(4) 0.2776(2) 0.0410(12) Uani 1 1 d . . . . .
C2 C 0.09591(12) 0.7731(5) 0.3026(2) 0.0442(12) Uani 1 1 d . . . . .
C3 C 0.13157(14) 0.6667(4) 0.3224(2) 0.0490(13) Uani 1 1 d . . . . .
C4 C 0.15685(16) 0.6050(5) 0.3262(3) 0.0670(19) Uani 1 1 d . . . . .
H4 H 0.1686 0.5986 0.2968 0.080 Uiso 1 1 calc R U . . .
C5 C 0.16457(19) 0.5527(6) 0.3739(4) 0.080(2) Uani 1 1 d . . . . .
H5 H 0.1823 0.5110 0.3779 0.096 Uiso 1 1 calc R U . . .
C6 C 0.1466(2) 0.5602(7) 0.4167(4) 0.092(3) Uani 1 1 d . . . . .
H6 H 0.1520 0.5219 0.4487 0.110 Uiso 1 1 calc R U . . .
C7 C 0.12133(19) 0.6215(6) 0.4134(3) 0.071(2) Uani 1 1 d . . . . .
H7 H 0.1094 0.6260 0.4427 0.086 Uiso 1 1 calc R U . . .
C8 C 0.11357(16) 0.6766(4) 0.3668(3) 0.0521(14) Uani 1 1 d . . . . .
C9 C 0.05738(13) 0.9895(4) 0.2704(3) 0.0525(14) Uani 1 1 d . . . . .
C10 C 0.03928(15) 1.0725(5) 0.2754(3) 0.0671(18) Uani 1 1 d . . . . .
H10 H 0.0260 1.0772 0.3028 0.081 Uiso 1 1 calc R U . . .
C11 C 0.04146(18) 1.1457(6) 0.2394(4) 0.079(2) Uani 1 1 d . . . . .
H11 H 0.0295 1.2022 0.2423 0.095 Uiso 1 1 calc R U . . .
C12 C 0.06102(19) 1.1400(6) 0.1978(4) 0.090(3) Uani 1 1 d . . . . .
H12 H 0.0622 1.1927 0.1739 0.108 Uiso 1 1 calc R U . . .
C13 C 0.07843(15) 1.0579(6) 0.1920(3) 0.074(2) Uani 1 1 d . . . . .
H13 H 0.0913 1.0531 0.1641 0.088 Uiso 1 1 calc R U . . .
C14 C 0.07641(12) 0.9827(5) 0.2284(3) 0.0523(14) Uani 1 1 d . . . . .
C15 C 0.18307(15) 0.8493(5) 0.3063(3) 0.0572(15) Uani 1 1 d . . . . .
H15 H 0.1838 0.7815 0.3056 0.069 Uiso 1 1 calc R U . . .
C16 C 0.20524(14) 0.8977(6) 0.3436(3) 0.0631(17) Uani 1 1 d . . . . .
H16 H 0.2206 0.8632 0.3681 0.076 Uiso 1 1 calc R U . . .
C17 C 0.20487(14) 0.9967(5) 0.3449(3) 0.0590(16) Uani 1 1 d . . . . .
C18 C 0.18099(16) 1.0410(6) 0.3088(4) 0.079(2) Uani 1 1 d . . . . .
H18 H 0.1793 1.1087 0.3087 0.095 Uiso 1 1 calc R U . . .
C19 C 0.15930(15) 0.9868(6) 0.2724(3) 0.070(2) Uani 1 1 d . . . . .
H19 H 0.1431 1.0185 0.2480 0.084 Uiso 1 1 calc R U . . .
C20 C 0.22845(15) 1.0539(6) 0.3809(3) 0.0648(17) Uani 1 1 d . . . . .
H20 H 0.2269 1.1214 0.3774 0.078 Uiso 1 1 calc R U . . .
C21 C 0.25147(14) 1.0197(5) 0.4175(3) 0.0615(17) Uani 1 1 d . . . . .
H21 H 0.2523 0.9525 0.4230 0.074 Uiso 1 1 calc R U . . .
C22 C 0.27638(14) 1.0786(5) 0.4511(3) 0.0605(17) Uani 1 1 d . . . . .
C23 C 0.31007(14) 1.0489(5) 0.4485(3) 0.0566(16) Uani 1 1 d . . . . .
C24 C 0.32009(18) 0.9662(6) 0.4255(3) 0.0696(19) Uani 1 1 d . . . . .
H24 H 0.3051 0.9216 0.4077 0.084 Uiso 1 1 calc R U . . .
C25 C 0.3520(2) 0.9495(7) 0.4286(4) 0.084(2) Uani 1 1 d . . . . .
H25 H 0.3591 0.8923 0.4136 0.101 Uiso 1 1 calc R U . . .
C26 C 0.37406(18) 1.0148(7) 0.4534(4) 0.081(2) Uani 1 1 d . . . . .
H26 H 0.3960 1.0021 0.4549 0.097 Uiso 1 1 calc R U . . .
C27 C 0.36466(16) 1.0981(6) 0.4760(3) 0.071(2) Uani 1 1 d . . . . .
H27 H 0.3799 1.1434 0.4921 0.085 Uiso 1 1 calc R U . . .
C28 C 0.33232(15) 1.1149(5) 0.4749(3) 0.0607(17) Uani 1 1 d . . . . .
C29 C 0.31640(19) 1.1973(6) 0.4997(4) 0.078(2) Uani 1 1 d . . . . .
C30 C 0.29531(17) 1.1575(5) 0.5369(4) 0.0673(19) Uani 1 1 d . . . . .
C31 C 0.2946(2) 1.1802(6) 0.5907(4) 0.081(3) Uani 1 1 d . . . . .
H31 H 0.3090 1.2260 0.6088 0.098 Uiso 1 1 calc R U . . .
C32 C 0.2727(2) 1.1358(8) 0.6194(4) 0.099(3) Uani 1 1 d . . . . .
H32 H 0.2724 1.1512 0.6570 0.118 Uiso 1 1 calc R U . . .
C33 C 0.2516(2) 1.0704(8) 0.5933(4) 0.092(3) Uani 1 1 d . . . . .
H33 H 0.2372 1.0397 0.6133 0.110 Uiso 1 1 calc R U . . .
C34 C 0.25093(15) 1.0488(6) 0.5396(4) 0.072(2) Uani 1 1 d . . . . .
H34 H 0.2359 1.0046 0.5216 0.087 Uiso 1 1 calc R U . . .
C35 C 0.27293(14) 1.0929(5) 0.5107(3) 0.0596(16) Uani 1 1 d . . . . .
C36 C 0.3392(2) 1.2720(6) 0.5246(4) 0.085(3) Uani 1 1 d . . . . .
H36 H 0.3583 1.2499 0.5460 0.102 Uiso 1 1 calc R U . . .
C37 C 0.33575(17) 1.3639(6) 0.5201(3) 0.072(2) Uani 1 1 d . . . . .
H37 H 0.3168 1.3870 0.4989 0.086 Uiso 1 1 calc R U . . .
C38 C 0.37584(15) 1.5942(5) 0.5665(3) 0.0677(19) Uani 1 1 d . . . . .
H38 H 0.3706 1.6602 0.5645 0.081 Uiso 1 1 calc R U . . .
C39 C 0.35274(16) 1.5290(6) 0.5456(4) 0.080(2) Uani 1 1 d . . . . .
H39 H 0.3321 1.5510 0.5310 0.096 Uiso 1 1 calc R U . . .
C40 C 0.35902(15) 1.4354(5) 0.5456(3) 0.0620(17) Uani 1 1 d . . . . .
C41 C 0.38982(16) 1.4069(5) 0.5683(3) 0.0662(18) Uani 1 1 d . . . . .
H41 H 0.3958 1.3415 0.5685 0.079 Uiso 1 1 calc R U . . .
C42 C 0.41116(16) 1.4758(5) 0.5901(3) 0.0672(19) Uani 1 1 d . . . . .
H42 H 0.4317 1.4559 0.6069 0.081 Uiso 1 1 calc R U . . .
C43 C 0.1140(3) 0.7373(10) 0.1401(6) 0.054(2) Uani 0.602(12) 1 d . U P A 1
C44 C 0.1145(3) 0.8312(9) 0.1213(5) 0.047(3) Uani 0.602(12) 1 d . U P A 1
C45 C 0.1462(3) 0.8660(10) 0.1384(4) 0.057(3) Uani 0.602(12) 1 d . U P A 1
C46 C 0.1656(3) 0.7888(11) 0.1631(5) 0.055(3) Uani 0.602(12) 1 d . U P A 1
C47 C 0.1463(3) 0.7129(10) 0.1643(5) 0.055(3) Uani 0.602(12) 1 d . U P A 1
C48 C 0.0857(5) 0.6690(13) 0.1293(9) 0.085(4) Uani 0.602(12) 1 d . U P A 1
H48A H 0.0671 0.6999 0.1399 0.128 Uiso 0.602(12) 1 calc R U P A 1
H48B H 0.0906 0.6106 0.1510 0.128 Uiso 0.602(12) 1 calc R U P A 1
H48C H 0.0815 0.6526 0.0901 0.128 Uiso 0.602(12) 1 calc R U P A 1
C49 C 0.0874(4) 0.8814(14) 0.0908(7) 0.090(4) Uani 0.602(12) 1 d . U P A 1
H49A H 0.0866 0.8704 0.0513 0.134 Uiso 0.602(12) 1 calc R U P A 1
H49B H 0.0895 0.9501 0.0985 0.134 Uiso 0.602(12) 1 calc R U P A 1
H49C H 0.0679 0.8577 0.1022 0.134 Uiso 0.602(12) 1 calc R U P A 1
C50 C 0.1579(5) 0.9733(14) 0.1271(8) 0.112(7) Uani 0.602(12) 1 d . U P A 1
H50A H 0.1695 0.9726 0.0959 0.169 Uiso 0.602(12) 1 calc R U P A 1
H50B H 0.1718 0.9969 0.1599 0.169 Uiso 0.602(12) 1 calc R U P A 1
H50C H 0.1395 1.0154 0.1187 0.169 Uiso 0.602(12) 1 calc R U P A 1
C51 C 0.2006(3) 0.7953(15) 0.1817(6) 0.092(5) Uani 0.602(12) 1 d . U P A 1
H51A H 0.2078 0.7400 0.2049 0.137 Uiso 0.602(12) 1 calc R U P A 1
H51B H 0.2056 0.8541 0.2029 0.137 Uiso 0.602(12) 1 calc R U P A 1
H51C H 0.2115 0.7959 0.1495 0.137 Uiso 0.602(12) 1 calc R U P A 1
C52 C 0.1573(5) 0.6157(12) 0.1834(6) 0.089(5) Uani 0.602(12) 1 d . U P A 1
H52A H 0.1554 0.5724 0.1517 0.134 Uiso 0.602(12) 1 calc R U P A 1
H52B H 0.1442 0.5919 0.2097 0.134 Uiso 0.602(12) 1 calc R U P A 1
H52C H 0.1795 0.6189 0.2011 0.134 Uiso 0.602(12) 1 calc R U P A 1
C43' C 0.1104(3) 0.7140(8) 0.1398(6) 0.054(2) Uani 0.398(12) 1 d G . P A 2
C44' C 0.1211(3) 0.8022(9) 0.1236(6) 0.047(3) Uani 0.398(12) 1 d G . P A 2
C45' C 0.1539(2) 0.8062(9) 0.1407(4) 0.062(6) Uani 0.398(12) 1 d G U P A 2
C46' C 0.1633(2) 0.7204(9) 0.1675(4) 0.054(5) Uani 0.398(12) 1 d G U P A 2
C47' C 0.1365(3) 0.6634(8) 0.1669(4) 0.056(5) Uani 0.398(12) 1 d G U P A 2
C48' C 0.0771(4) 0.6799(12) 0.1299(9) 0.085(4) Uani 0.398(12) 1 d G U P A 2
H48D H 0.0759 0.6188 0.1102 0.128 Uiso 0.398(12) 1 calc R U P A 2
H48E H 0.0637 0.7271 0.1077 0.128 Uiso 0.398(12) 1 calc R U P A 2
H48F H 0.0696 0.6712 0.1652 0.128 Uiso 0.398(12) 1 calc R U P A 2
C49' C 0.1013(4) 0.8784(13) 0.0935(9) 0.090(4) Uani 0.398(12) 1 d G U P A 2
H49D H 0.1138 0.9369 0.0933 0.134 Uiso 0.398(12) 1 calc R U P A 2
H49E H 0.0830 0.8908 0.1119 0.134 Uiso 0.398(12) 1 calc R U P A 2
H49F H 0.0939 0.8577 0.0556 0.134 Uiso 0.398(12) 1 calc R U P A 2
C50' C 0.1749(4) 0.8874(13) 0.1320(6) 0.111(10) Uani 0.398(12) 1 d G U P A 2
H50D H 0.1856 0.8736 0.1005 0.167 Uiso 0.398(12) 1 calc R U P A 2
H50E H 0.1907 0.8964 0.1651 0.167 Uiso 0.398(12) 1 calc R U P A 2
H50F H 0.1622 0.9456 0.1247 0.167 Uiso 0.398(12) 1 calc R U P A 2
C51' C 0.1962(3) 0.6944(13) 0.1922(7) 0.088(7) Uani 0.398(12) 1 d G U P A 2
H51D H 0.1957 0.6475 0.2216 0.132 Uiso 0.398(12) 1 calc R U P A 2
H51E H 0.2075 0.7517 0.2075 0.132 Uiso 0.398(12) 1 calc R U P A 2
H51F H 0.2071 0.6669 0.1638 0.132 Uiso 0.398(12) 1 calc R U P A 2
C52' C 0.1358(4) 0.5662(10) 0.1908(6) 0.086(7) Uani 0.398(12) 1 d G U P A 2
H52D H 0.1414 0.5190 0.1646 0.130 Uiso 0.398(12) 1 calc R U P A 2
H52E H 0.1144 0.5526 0.1986 0.130 Uiso 0.398(12) 1 calc R U P A 2
H52F H 0.1510 0.5628 0.2251 0.130 Uiso 0.398(12) 1 calc R U P A 2
C53 C 0.04170(17) 0.7698(6) 0.4506(3) 0.0668(19) Uani 1 1 d . . . . .
C54 C 0.03310(15) 0.8663(6) 0.4505(3) 0.0595(17) Uani 1 1 d . . . . .
C55 C 0.01248(13) 0.8897(5) 0.4000(3) 0.0553(15) Uani 1 1 d . . . . .
C56 C 0.00758(14) 0.8011(5) 0.3686(3) 0.0583(16) Uani 1 1 d . . . . .
C57 C 0.02451(17) 0.7271(5) 0.3984(3) 0.0628(18) Uani 1 1 d . . . . .
C58 C 0.0610(2) 0.7180(8) 0.4964(4) 0.098(3) Uani 1 1 d . . . . .
H58A H 0.0798 0.7557 0.5106 0.146 Uiso 1 1 calc R U . . .
H58B H 0.0674 0.6562 0.4832 0.146 Uiso 1 1 calc R U . . .
H58C H 0.0484 0.7077 0.5260 0.146 Uiso 1 1 calc R U . . .
C59 C 0.04351(18) 0.9339(8) 0.4975(3) 0.087(3) Uani 1 1 d . . . . .
H59A H 0.0324 0.9183 0.5283 0.131 Uiso 1 1 calc R U . . .
H59B H 0.0385 0.9996 0.4854 0.131 Uiso 1 1 calc R U . . .
H59C H 0.0664 0.9277 0.5094 0.131 Uiso 1 1 calc R U . . .
C60 C -0.00380(16) 0.9792(6) 0.3852(3) 0.076(2) Uani 1 1 d . . . . .
H60A H -0.0246 0.9779 0.3969 0.113 Uiso 1 1 calc R U . . .
H60B H -0.0064 0.9879 0.3452 0.113 Uiso 1 1 calc R U . . .
H60C H 0.0087 1.0321 0.4035 0.113 Uiso 1 1 calc R U . . .
C61 C -0.01333(17) 0.7951(7) 0.3146(3) 0.076(2) Uani 1 1 d . . . . .
H61A H -0.0094 0.7348 0.2966 0.114 Uiso 1 1 calc R U . . .
H61B H -0.0089 0.8487 0.2914 0.114 Uiso 1 1 calc R U . . .
H61C H -0.0355 0.7978 0.3202 0.114 Uiso 1 1 calc R U . . .
C62 C 0.0263(2) 0.6241(7) 0.3826(5) 0.097(3) Uani 1 1 d . . . . .
H62A H 0.0096 0.5881 0.3964 0.145 Uiso 1 1 calc R U . . .
H62B H 0.0470 0.5981 0.3987 0.145 Uiso 1 1 calc R U . . .
H62C H 0.0236 0.6187 0.3424 0.145 Uiso 1 1 calc R U . . .
C63 C 0.0256(3) 0.2945(9) 0.4004(6) 0.120(4) Uani 1 1 d . . . . .
O9 O 0.9653(2) 0.4814(8) 0.4475(6) 0.183(5) Uani 1 1 d . . . . .
O10 O 0.0796(3) 0.3761(11) 0.1330(6) 0.226(7) Uani 1 1 d . . . . .

loop_
_atom_site_aniso_label
_atom_site_aniso_U_11
_atom_site_aniso_U_22
_atom_site_aniso_U_33
_atom_site_aniso_U_23
_atom_site_aniso_U_13
_atom_site_aniso_U_12
Rh1 0.0329(2) 0.1113(4) 0.0319(2) 0.0019(2) 0.00832(16) -0.0074(2)
Rh2 0.0375(2) 0.0577(3) 0.0423(2) -0.00390(18) 0.01439(16) -0.00216(18)
N1 0.034(2) 0.071(3) 0.038(2) 0.010(2) 0.0076(18) -0.008(2)
N2 0.041(2) 0.063(3) 0.038(2) -0.003(2) 0.0103(19) -0.001(2)
N3 0.045(2) 0.048(3) 0.045(2) 0.005(2) 0.020(2) 0.005(2)
N4 0.032(2) 0.060(3) 0.044(2) 0.006(2) 0.0077(18) -0.0054(19)
N5 0.036(2) 0.091(4) 0.044(3) 0.003(3) 0.003(2) -0.011(2)
N6 0.038(2) 0.058(3) 0.049(3) -0.002(2) 0.003(2) -0.002(2)
O1 0.067(3) 0.067(3) 0.083(4) 0.022(3) -0.021(3) -0.015(2)
O2 0.083(3) 0.064(3) 0.097(4) 0.022(3) -0.036(3) -0.017(3)
O3 0.121(6) 0.091(5) 0.189(10) 0.022(5) 0.032(6) -0.012(4)
O4 0.061(3) 0.148(7) 0.136(7) -0.015(5) 0.001(4) -0.016(4)
O5 0.105(5) 0.140(6) 0.120(6) -0.052(5) 0.035(5) 0.006(5)
S1 0.0592(9) 0.0867(14) 0.0893(14) -0.0028(11) 0.0002(9) -0.0079(9)
F1 0.226(10) 0.170(8) 0.127(6) -0.039(6) 0.048(6) 0.039(7)
F2 0.166(8) 0.283(13) 0.194(11) -0.066(9) -0.087(8) 0.053(9)
F3 0.288(13) 0.128(6) 0.156(8) 0.052(6) 0.035(8) 0.049(8)
C1 0.031(2) 0.053(3) 0.039(3) 0.007(2) 0.005(2) -0.001(2)
C2 0.036(2) 0.060(3) 0.039(3) -0.002(2) 0.014(2) -0.004(2)
C3 0.050(3) 0.056(3) 0.043(3) -0.001(2) 0.015(2) 0.001(3)
C4 0.061(4) 0.075(5) 0.071(4) 0.015(4) 0.029(3) 0.020(3)
C5 0.077(5) 0.076(5) 0.092(6) 0.022(4) 0.026(4) 0.038(4)
C6 0.099(6) 0.106(7) 0.075(5) 0.042(5) 0.028(5) 0.034(5)
C7 0.082(5) 0.075(5) 0.065(4) 0.017(4) 0.036(4) 0.023(4)
C8 0.060(3) 0.045(3) 0.055(3) 0.001(3) 0.019(3) 0.000(3)
C9 0.039(3) 0.053(3) 0.063(4) 0.007(3) -0.002(3) -0.003(2)
C10 0.048(3) 0.062(4) 0.089(5) 0.007(4) 0.004(3) 0.001(3)
C11 0.053(4) 0.068(5) 0.114(7) 0.024(5) 0.002(4) -0.003(3)
C12 0.058(4) 0.084(6) 0.119(8) 0.053(5) -0.015(4) -0.005(4)
C13 0.045(3) 0.099(6) 0.071(5) 0.029(4) -0.007(3) -0.023(4)
C14 0.030(2) 0.073(4) 0.051(3) 0.014(3) -0.005(2) -0.005(3)
C15 0.048(3) 0.066(4) 0.054(3) 0.001(3) -0.004(3) -0.003(3)
C16 0.043(3) 0.088(5) 0.054(4) 0.002(3) -0.008(3) -0.002(3)
C17 0.039(3) 0.068(4) 0.068(4) 0.002(3) 0.003(3) -0.008(3)
C18 0.049(3) 0.076(5) 0.104(6) 0.021(4) -0.017(4) -0.010(3)
C19 0.044(3) 0.069(5) 0.090(5) 0.025(4) -0.006(3) -0.005(3)
C20 0.051(3) 0.068(4) 0.072(4) -0.001(3) -0.001(3) -0.008(3)
C21 0.045(3) 0.071(4) 0.065(4) 0.010(3) -0.002(3) -0.009(3)
C22 0.044(3) 0.074(4) 0.060(4) 0.016(3) -0.002(3) -0.010(3)
C23 0.043(3) 0.071(4) 0.054(3) 0.016(3) 0.002(3) -0.011(3)
C24 0.069(4) 0.083(5) 0.057(4) 0.009(4) 0.008(3) -0.016(4)
C25 0.085(5) 0.100(6) 0.074(5) 0.017(5) 0.028(4) 0.004(5)
C26 0.054(4) 0.107(7) 0.084(5) 0.035(5) 0.020(4) -0.006(4)
C27 0.051(3) 0.091(6) 0.066(4) 0.031(4) -0.007(3) -0.019(4)
C28 0.054(3) 0.071(4) 0.052(3) 0.022(3) -0.005(3) -0.013(3)
C29 0.073(4) 0.060(4) 0.088(6) 0.017(4) -0.027(4) -0.017(4)
C30 0.059(4) 0.057(4) 0.081(5) 0.001(4) -0.008(4) 0.015(3)
C31 0.092(6) 0.064(5) 0.080(5) -0.016(4) -0.011(5) 0.031(4)
C32 0.088(6) 0.125(8) 0.087(6) -0.004(6) 0.023(5) 0.048(6)
C33 0.065(5) 0.116(8) 0.101(7) 0.002(6) 0.034(5) 0.022(5)
C34 0.043(3) 0.094(6) 0.081(5) 0.009(4) 0.012(3) 0.006(3)
C35 0.046(3) 0.062(4) 0.065(4) 0.006(3) -0.006(3) 0.013(3)
C36 0.083(5) 0.055(4) 0.103(6) 0.009(4) -0.032(5) -0.014(4)
C37 0.053(4) 0.072(5) 0.083(5) 0.002(4) -0.009(3) -0.009(3)
C38 0.051(3) 0.055(4) 0.095(5) 0.014(4) 0.005(3) 0.007(3)
C39 0.044(3) 0.079(5) 0.110(7) -0.010(5) -0.012(4) 0.001(3)
C40 0.048(3) 0.062(4) 0.072(4) 0.004(3) 0.001(3) -0.010(3)
C41 0.059(4) 0.048(4) 0.085(5) -0.004(3) -0.009(3) 0.000(3)
C42 0.050(3) 0.061(4) 0.084(5) -0.012(4) -0.010(3) 0.005(3)
C43 0.055(4) 0.062(7) 0.045(3) -0.007(4) 0.013(3) 0.000(4)
C44 0.051(5) 0.058(7) 0.029(3) 0.010(4) -0.006(3) 0.013(5)
C45 0.069(6) 0.078(8) 0.030(4) 0.011(5) 0.023(4) -0.027(6)
C46 0.046(6) 0.078(9) 0.046(6) -0.006(6) 0.021(5) 0.004(6)
C47 0.064(7) 0.056(8) 0.046(5) -0.014(5) 0.006(6) 0.005(7)
C48 0.086(10) 0.090(7) 0.088(6) -0.035(5) 0.040(7) -0.007(7)
C49 0.083(12) 0.114(8) 0.055(5) 0.000(5) -0.040(8) -0.007(9)
C50 0.145(15) 0.127(14) 0.075(10) 0.022(10) 0.048(10) -0.034(12)
C51 0.056(7) 0.156(16) 0.066(8) -0.013(9) 0.020(6) 0.005(8)
C52 0.133(13) 0.088(10) 0.052(7) -0.002(7) 0.027(8) 0.033(10)
C43' 0.055(4) 0.062(7) 0.045(3) -0.007(4) 0.013(3) 0.000(4)
C44' 0.051(5) 0.058(7) 0.029(3) 0.010(4) -0.006(3) 0.013(5)
C45' 0.073(12) 0.061(11) 0.061(11) 0.020(10) 0.036(9) 0.021(10)
C46' 0.054(9) 0.073(12) 0.037(7) -0.012(8) 0.016(8) 0.007(10)
C47' 0.077(11) 0.045(9) 0.049(8) -0.036(8) 0.018(8) 0.004(9)
C48' 0.086(10) 0.090(7) 0.088(6) -0.035(5) 0.040(7) -0.007(7)
C49' 0.083(12) 0.114(8) 0.055(5) 0.000(5) -0.040(8) -0.007(9)
C50' 0.093(15) 0.17(2) 0.075(13) 0.001(15) 0.036(12) -0.078(17)
C51' 0.060(10) 0.125(19) 0.086(14) -0.025(13) 0.031(10) 0.011(11)
C52' 0.107(16) 0.066(13) 0.091(15) -0.027(11) 0.030(13) 0.023(12)
C53 0.060(4) 0.094(6) 0.052(4) 0.007(3) 0.026(3) -0.007(4)
C54 0.051(3) 0.084(5) 0.049(3) -0.017(3) 0.025(3) 0.000(3)
C55 0.035(2) 0.078(4) 0.057(3) -0.016(3) 0.021(2) -0.003(3)
C56 0.038(3) 0.085(5) 0.056(4) -0.008(3) 0.020(3) -0.017(3)
C57 0.063(4) 0.066(4) 0.070(4) -0.001(3) 0.041(3) -0.021(3)
C58 0.090(6) 0.144(9) 0.068(5) 0.029(5) 0.040(5) 0.012(6)
C59 0.060(4) 0.147(8) 0.054(4) -0.038(5) 0.012(3) -0.009(5)
C60 0.045(3) 0.111(6) 0.074(5) -0.014(4) 0.016(3) 0.008(4)
C61 0.056(4) 0.112(6) 0.062(4) -0.005(4) 0.012(3) -0.019(4)
C62 0.106(7) 0.076(5) 0.121(8) -0.007(5) 0.061(6) -0.020(5)
C63 0.138(10) 0.099(8) 0.113(9) -0.020(7) -0.012(8) 0.033(7)
O9 0.117(7) 0.151(8) 0.286(15) 0.022(9) 0.051(8) 0.009(6)
O10 0.230(14) 0.269(15) 0.183(12) 0.001(11) 0.045(10) -0.126(12)

loop_
_atom_type_symbol
_atom_type_description
_atom_type_scat_dispersion_real
_atom_type_scat_dispersion_imag
_atom_type_scat_source
C C 0.0181 0.0091 'International Tables Vol C Tables 4.2.6.8 and 6.1.1.4'
H H 0.0000 0.0000 'International Tables Vol C Tables 4.2.6.8 and 6.1.1.4'
N N 0.0311 0.0180 'International Tables Vol C Tables 4.2.6.8 and 6.1.1.4'
O O 0.0492 0.0322 'International Tables Vol C Tables 4.2.6.8 and 6.1.1.4'
F F 0.0727 0.0534 'International Tables Vol C Tables 4.2.6.8 and 6.1.1.4'
S S 0.3331 0.5567 'International Tables Vol C Tables 4.2.6.8 and 6.1.1.4'
Rh Rh 0.0927 3.6045 'International Tables Vol C Tables 4.2.6.8 and 6.1.1.4'

loop_
_geom_angle_atom_site_label_1
_geom_angle_atom_site_label_2
_geom_angle_atom_site_label_3
_geom_angle
_geom_angle_site_symmetry_1
_geom_angle_site_symmetry_3
C47 Rh1 C43 41.8(5) . .
C47 Rh1 C46 38.2(5) . .
C43 Rh1 C46 67.0(5) . .
C47 Rh1 N5 122.1(4) . .
C43 Rh1 N5 159.5(4) . .
C46 Rh1 N5 92.7(4) . .
C44' Rh1 N5 135.7(3) . .
C44' Rh1 C45' 37.9(2) . .
N5 Rh1 C45' 104.6(3) . .
C47 Rh1 N1 150.9(4) . .
C43 Rh1 N1 109.4(4) . .
C46 Rh1 N1 151.1(4) . .
C44' Rh1 N1 105.9(4) . .
N5 Rh1 N1 86.86(19) . .
C45' Rh1 N1 134.6(4) . .
C47 Rh1 N2 103.6(4) . .
C43 Rh1 N2 109.7(4) . .
C46 Rh1 N2 128.8(4) . .
C44' Rh1 N2 138.6(3) . .
N5 Rh1 N2 84.83(19) . .
C45' Rh1 N2 143.7(4) . .
N1 Rh1 N2 80.01(18) . .
C47 Rh1 C45 64.6(6) . .
C43 Rh1 C45 64.8(5) . .
C46 Rh1 C45 39.2(5) . .
N5 Rh1 C45 97.9(3) . .
N1 Rh1 C45 112.3(4) . .
N2 Rh1 C45 167.5(4) . .
C47 Rh1 C44 65.2(5) . .
C43 Rh1 C44 37.6(5) . .
C46 Rh1 C44 65.1(5) . .
N5 Rh1 C44 132.0(4) . .
N1 Rh1 C44 94.2(4) . .
N2 Rh1 C44 142.6(3) . .
C45 Rh1 C44 38.2(4) . .
C44' Rh1 C43' 36.6(2) . .
N5 Rh1 C43' 163.4(3) . .
C45' Rh1 C43' 61.0(3) . .
N1 Rh1 C43' 109.0(3) . .
N2 Rh1 C43' 102.2(4) . .
C44' Rh1 C46' 60.8(3) . .
N5 Rh1 C46' 104.9(3) . .
C45' Rh1 C46' 36.2(2) . .
N1 Rh1 C46' 166.3(3) . .
N2 Rh1 C46' 107.6(3) . .
C43' Rh1 C46' 58.8(3) . .
N6 Rh2 N3 88.51(19) 7_576 .
N6 Rh2 C53 108.4(3) 7_576 .
N3 Rh2 C53 107.9(2) . .
N6 Rh2 C56 151.6(2) 7_576 .
N3 Rh2 C56 119.8(2) . .
C53 Rh2 C56 65.5(3) . .
N6 Rh2 C54 93.1(2) 7_576 .
N3 Rh2 C54 143.7(2) . .
C53 Rh2 C54 37.8(3) . .
C56 Rh2 C54 64.7(2) . .
N6 Rh2 C55 112.4(2) 7_576 .
N3 Rh2 C55 159.1(2) . .
C53 Rh2 C55 65.2(3) . .
C56 Rh2 C55 39.3(2) . .
C54 Rh2 C55 38.8(3) . .
N6 Rh2 C57 148.5(2) 7_576 .
N3 Rh2 C57 96.7(2) . .
C53 Rh2 C57 40.4(3) . .
C56 Rh2 C57 37.7(3) . .
C54 Rh2 C57 64.7(3) . .
C55 Rh2 C57 64.9(3) . .
N6 Rh2 N4 83.83(18) 7_576 .
N3 Rh2 N4 79.46(17) . .
C53 Rh2 N4 165.5(2) . .
C56 Rh2 N4 100.0(2) . .
C54 Rh2 N4 136.8(2) . .
C55 Rh2 N4 103.4(2) . .
C57 Rh2 N4 127.7(2) . .
C1 N1 C14 104.4(5) . .
C1 N1 Rh1 109.1(4) . .
C14 N1 Rh1 145.2(4) . .
C2 N2 C3 103.4(5) . .
C2 N2 Rh1 109.2(4) . .
C3 N2 Rh1 145.4(4) . .
C2 N3 C8 104.0(5) . .
C2 N3 Rh2 110.1(4) . .
C8 N3 Rh2 144.3(4) . .
C1 N4 C9 103.6(5) . .
C1 N4 Rh2 107.3(4) . .
C9 N4 Rh2 145.7(4) . .
C19 N5 C15 119.5(6) . .
C19 N5 Rh1 121.0(5) . .
C15 N5 Rh1 119.4(5) . .
C38 N6 C42 116.5(6) . .
C38 N6 Rh2 127.0(5) . 7_576
C42 N6 Rh2 116.4(4) . 7_576
O2 O1 C22 112.0(4) . .
C29 O2 O1 110.0(5) . .
O3 S1 O4 113.7(5) . .
O3 S1 O5 114.7(5) . .
O4 S1 O5 117.2(5) . .
O3 S1 C63 102.8(7) . .
O4 S1 C63 101.7(6) . .
O5 S1 C63 103.9(6) . .
N4 C1 N1 116.1(5) . .
N4 C1 C2 121.9(5) . .
N1 C1 C2 121.0(5) . .
N3 C2 N2 117.1(5) . .
N3 C2 C1 121.2(5) . .
N2 C2 C1 120.6(5) . .
N2 C3 C4 130.8(6) . .
N2 C3 C8 107.8(5) . .
C4 C3 C8 121.2(6) . .
C3 C4 C5 118.1(6) . .
C4 C5 C6 120.9(7) . .
C7 C6 C5 121.5(7) . .
C6 C7 C8 118.9(6) . .
N3 C8 C7 132.9(6) . .
N3 C8 C3 107.7(5) . .
C7 C8 C3 119.3(6) . .
N4 C9 C10 131.3(6) . .
N4 C9 C14 108.3(5) . .
C10 C9 C14 120.4(6) . .
C11 C10 C9 117.7(8) . .
C10 C11 C12 122.2(8) . .
C13 C12 C11 120.4(7) . .
C12 C13 C14 118.0(8) . .
N1 C14 C13 131.1(6) . .
N1 C14 C9 107.5(5) . .
C13 C14 C9 121.3(7) . .
N5 C15 C16 122.7(7) . .
C17 C16 C15 119.6(6) . .
C16 C17 C18 116.2(6) . .
C16 C17 C20 123.3(6) . .
C18 C17 C20 120.4(7) . .
C17 C18 C19 120.7(7) . .
N5 C19 C18 121.3(6) . .
C21 C20 C17 125.6(7) . .
C20 C21 C22 124.8(7) . .
C21 C22 O1 104.5(5) . .
C21 C22 C35 116.1(6) . .
O1 C22 C35 105.2(6) . .
C21 C22 C23 115.3(7) . .
O1 C22 C23 106.0(5) . .
C35 C22 C23 108.6(5) . .
C24 C23 C28 120.3(6) . .
C24 C23 C22 127.3(6) . .
C28 C23 C22 112.3(7) . .
C25 C24 C23 119.2(8) . .
C24 C25 C26 120.9(9) . .
C27 C26 C25 121.0(7) . .
C26 C27 C28 119.0(7) . .
C27 C28 C23 119.6(8) . .
C27 C28 C29 128.7(7) . .
C23 C28 C29 111.7(6) . .
O2 C29 C30 106.8(6) . .
O2 C29 C36 105.6(6) . .
C30 C29 C36 115.5(8) . .
O2 C29 C28 106.7(7) . .
C30 C29 C28 108.5(6) . .
C36 C29 C28 113.0(7) . .
C31 C30 C35 118.6(8) . .
C31 C30 C29 128.0(8) . .
C35 C30 C29 113.4(7) . .
C30 C31 C32 120.2(9) . .
C33 C32 C31 120.2(9) . .
C34 C33 C32 121.1(9) . .
C33 C34 C35 119.0(8) . .
C30 C35 C34 121.0(8) . .
C30 C35 C22 111.6(7) . .
C34 C35 C22 127.5(7) . .
C37 C36 C29 126.9(7) . .
C36 C37 C40 125.0(7) . .
N6 C38 C39 123.3(7) . .
C40 C39 C38 121.0(7) . .
C39 C40 C41 117.0(6) . .
C39 C40 C37 122.7(6) . .
C41 C40 C37 120.1(7) . .
C42 C41 C40 118.5(6) . .
N6 C42 C41 123.6(6) . .
C44 C43 C47 107.0(12) . .
C44 C43 C48 125.9(12) . .
C47 C43 C48 126.6(13) . .
C44 C43 Rh1 77.6(7) . .
C47 C43 Rh1 66.8(7) . .
C48 C43 Rh1 127.3(9) . .
C43 C44 C45 106.6(10) . .
C43 C44 C49 124.8(12) . .
C45 C44 C49 128.5(12) . .
C43 C44 Rh1 64.8(6) . .
C45 C44 Rh1 68.6(6) . .
C49 C44 Rh1 130.8(10) . .
C46 C45 C44 108.7(10) . .
C46 C45 C50 126.8(12) . .
C44 C45 C50 124.4(13) . .
C46 C45 Rh1 68.0(6) . .
C44 C45 Rh1 73.3(6) . .
C50 C45 Rh1 128.0(9) . .
C47 C46 C45 106.8(10) . .
C47 C46 C51 128.8(14) . .
C45 C46 C51 124.3(13) . .
C47 C46 Rh1 66.9(7) . .
C45 C46 Rh1 72.8(6) . .
C51 C46 Rh1 126.7(9) . .
C46 C47 C43 110.5(12) . .
C46 C47 C52 124.2(13) . .
C43 C47 C52 125.0(14) . .
C46 C47 Rh1 75.0(7) . .
C43 C47 Rh1 71.3(7) . .
C52 C47 Rh1 124.8(9) . .
C44' C43' C47' 108.0 . .
C44' C43' C48' 126.0 . .
C47' C43' C48' 126.0 . .
C44' C43' Rh1 66.1(3) . .
C47' C43' Rh1 76.7(4) . .
C48' C43' Rh1 122.8(3) . .
C45' C44' C43' 108.0 . .
C45' C44' C49' 126.0 . .
C43' C44' C49' 126.0 . .
C45' C44' Rh1 71.8(4) . .
C43' C44' Rh1 77.3(3) . .
C49' C44' Rh1 116.9(4) . .
C46' C45' C44' 108.0 . .
C46' C45' C50' 126.0 . .
C44' C45' C50' 126.0 . .
C46' C45' Rh1 77.9(4) . .
C44' C45' Rh1 70.3(4) . .
C50' C45' Rh1 117.6(3) . .
C47' C46' C45' 108.0 . .
C47' C46' C51' 126.0 . .
C45' C46' C51' 126.0 . .
C47' C46' Rh1 75.6(3) . .
C45' C46' Rh1 65.9(4) . .
C51' C46' Rh1 124.0(4) . .
C46' C47' C43' 108.0 . .
C46' C47' C52' 126.0 . .
C43' C47' C52' 126.0 . .
C46' C47' Rh1 69.9(3) . .
C43' C47' Rh1 68.7(4) . .
C52' C47' Rh1 127.0(3) . .
C54 C53 C58 126.2(8) . .
C54 C53 C57 106.9(6) . .
C58 C53 C57 126.6(8) . .
C54 C53 Rh2 71.7(4) . .
C58 C53 Rh2 128.1(5) . .
C57 C53 Rh2 70.7(3) . .
C53 C54 C55 110.2(6) . .
C53 C54 C59 124.0(7) . .
C55 C54 C59 125.7(7) . .
C53 C54 Rh2 70.5(3) . .
C55 C54 Rh2 70.6(3) . .
C59 C54 Rh2 126.7(5) . .
C54 C55 C60 128.0(6) . .
C54 C55 C56 106.2(6) . .
C60 C55 C56 125.3(6) . .
C54 C55 Rh2 70.5(3) . .
C60 C55 Rh2 129.8(5) . .
C56 C55 Rh2 70.2(3) . .
C57 C56 C55 109.4(6) . .
C57 C56 C61 127.9(7) . .
C55 C56 C61 122.6(7) . .
C57 C56 Rh2 71.7(4) . .
C55 C56 Rh2 70.5(3) . .
C61 C56 Rh2 125.6(4) . .
C56 C57 C53 107.2(6) . .
C56 C57 C62 128.2(8) . .
C53 C57 C62 124.6(8) . .
C56 C57 Rh2 70.6(3) . .
C53 C57 Rh2 68.8(4) . .
C62 C57 Rh2 124.9(5) . .
F1 C63 F3 110.7(14) . .
F1 C63 F2 105.2(12) . .
F3 C63 F2 109.1(12) . .
F1 C63 S1 114.2(9) . .
F3 C63 S1 110.2(9) . .
F2 C63 S1 107.2(12) . .

loop_
_geom_bond_atom_site_label_1
_geom_bond_atom_site_label_2
_geom_bond_distance
_geom_bond_site_symmetry_2
Rh1 C47 2.007(13) .
Rh1 C43 2.068(14) .
Rh1 C46 2.108(11) .
Rh1 C44' 2.143(14) .
Rh1 N5 2.149(5) .
Rh1 C45' 2.162(10) .
Rh1 N1 2.167(5) .
Rh1 N2 2.170(5) .
Rh1 C45 2.171(8) .
Rh1 C44 2.233(12) .
Rh1 C43' 2.288(13) .
Rh1 C46' 2.317(8) .
Rh2 N6 2.118(5) 7_576
Rh2 N3 2.148(4) .
Rh2 C53 2.153(6) .
Rh2 C56 2.165(6) .
Rh2 C54 2.168(5) .
Rh2 C55 2.170(5) .
Rh2 C57 2.180(6) .
Rh2 N4 2.222(5) .
N1 C1 1.345(7) .
N1 C14 1.366(8) .
N2 C2 1.347(7) .
N2 C3 1.371(8) .
N3 C2 1.323(7) .
N3 C8 1.373(8) .
N4 C1 1.323(7) .
N4 C9 1.384(8) .
N5 C19 1.304(9) .
N5 C15 1.326(8) .
N6 C38 1.312(8) .
N6 C42 1.341(9) .
N6 Rh2 2.118(5) 7_576
O1 O2 1.480(7) .
O1 C22 1.495(8) .
O2 C29 1.470(9) .
O3 S1 1.419(7) .
O4 S1 1.421(6) .
O5 S1 1.449(7) .
S1 C63 1.794(14) .
F1 C63 1.280(13) .
F2 C63 1.374(17) .
F3 C63 1.310(16) .
C1 C2 1.409(8) .
C3 C4 1.376(9) .
C3 C8 1.440(8) .
C4 C5 1.377(10) .
C5 C6 1.404(12) .
C6 C7 1.372(11) .
C7 C8 1.377(9) .
C9 C10 1.412(9) .
C9 C14 1.417(9) .
C10 C11 1.366(11) .
C11 C12 1.424(14) .
C12 C13 1.390(12) .
C13 C14 1.393(9) .
C15 C16 1.387(9) .
C16 C17 1.387(10) .
C17 C18 1.389(9) .
C17 C20 1.469(9) .
C18 C19 1.405(11) .
C20 C21 1.315(9) .
C21 C22 1.489(9) .
C22 C35 1.510(10) .
C22 C23 1.511(9) .
C23 C24 1.388(11) .
C23 C28 1.408(9) .
C24 C25 1.377(11) .
C25 C26 1.382(13) .
C26 C27 1.379(13) .
C27 C28 1.399(10) .
C28 C29 1.518(12) .
C29 C30 1.491(13) .
C29 C36 1.494(10) .
C30 C31 1.366(12) .
C30 C35 1.397(10) .
C31 C32 1.407(14) .
C32 C33 1.372(14) .
C33 C34 1.350(12) .
C34 C35 1.410(10) .
C36 C37 1.298(11) .
C37 C40 1.478(9) .
C38 C39 1.383(10) .
C39 C40 1.337(11) .
C40 C41 1.405(9) .
C41 C42 1.377(9) .
C43 C44 1.395(16) .
C43 C47 1.456(18) .
C43 C48 1.531(19) .
C44 C45 1.441(16) .
C44 C49 1.459(16) .
C45 C46 1.436(19) .
C45 C50 1.62(2) .
C46 C47 1.348(18) .
C46 C51 1.500(17) .
C47 C52 1.491(19) .
C43' C44' 1.398(6) .
C43' C47' 1.398(6) .
C43' C48' 1.486(6) .
C44' C45' 1.398(6) .
C44' C49' 1.486(6) .
C45' C46' 1.398(6) .
C45' C50' 1.486(6) .
C46' C47' 1.397(6) .
C46' C51' 1.486(6) .
C47' C52' 1.486(6) .
C53 C54 1.399(11) .
C53 C58 1.476(12) .
C53 C57 1.498(11) .
C54 C55 1.442(10) .
C54 C59 1.505(9) .
C55 C60 1.451(11) .
C55 C56 1.458(9) .
C56 C57 1.403(11) .
C56 C61 1.480(10) .
C57 C62 1.499(12) .

loop_
_geom_torsion_atom_site_label_1
_geom_torsion_atom_site_label_2
_geom_torsion_atom_site_label_3
_geom_torsion_atom_site_label_4
_geom_torsion
_geom_torsion_site_symmetry_1
C22 O1 O2 C29 -0.1(9) .
C9 N4 C1 N1 -1.5(6) .
Rh2 N4 C1 N1 -166.6(4) .
C9 N4 C1 C2 167.3(5) .
Rh2 N4 C1 C2 2.3(6) .
C14 N1 C1 N4 0.8(6) .
Rh1 N1 C1 N4 171.3(4) .
C14 N1 C1 C2 -168.2(5) .
Rh1 N1 C1 C2 2.3(6) .
C8 N3 C2 N2 0.6(7) .
Rh2 N3 C2 N2 169.9(4) .
C8 N3 C2 C1 -167.6(5) .
Rh2 N3 C2 C1 1.6(7) .
C3 N2 C2 N3 0.6(7) .
Rh1 N2 C2 N3 -167.3(4) .
C3 N2 C2 C1 168.9(5) .
Rh1 N2 C2 C1 1.0(6) .
N4 C1 C2 N3 -2.9(8) .
N1 C1 C2 N3 165.4(5) .
N4 C1 C2 N2 -170.7(5) .
N1 C1 C2 N2 -2.4(8) .
C2 N2 C3 C4 -177.5(7) .
Rh1 N2 C3 C4 -17.8(13) .
C2 N2 C3 C8 -1.6(6) .
Rh1 N2 C3 C8 158.1(6) .
N2 C3 C4 C5 175.4(7) .
C8 C3 C4 C5 -0.1(11) .
C3 C4 C5 C6 1.8(14) .
C4 C5 C6 C7 -1.9(16) .
C5 C6 C7 C8 0.2(15) .
C2 N3 C8 C7 178.4(8) .
Rh2 N3 C8 C7 15.9(13) .
C2 N3 C8 C3 -1.6(7) .
Rh2 N3 C8 C3 -164.1(5) .
C6 C7 C8 N3 -178.5(8) .
C6 C7 C8 C3 1.5(12) .
N2 C3 C8 N3 2.0(7) .
C4 C3 C8 N3 178.4(6) .
N2 C3 C8 C7 -178.0(6) .
C4 C3 C8 C7 -1.6(10) .
C1 N4 C9 C10 -178.6(7) .
Rh2 N4 C9 C10 -24.6(11) .
C1 N4 C9 C14 1.6(6) .
Rh2 N4 C9 C14 155.6(5) .
N4 C9 C10 C11 178.7(7) .
C14 C9 C10 C11 -1.6(10) .
C9 C10 C11 C12 0.3(12) .
C10 C11 C12 C13 0.9(13) .
C11 C12 C13 C14 -0.8(11) .
C1 N1 C14 C13 177.2(6) .
Rh1 N1 C14 C13 13.1(12) .
C1 N1 C14 C9 0.3(6) .
Rh1 N1 C14 C9 -163.8(5) .
C12 C13 C14 N1 -177.0(7) .
C12 C13 C14 C9 -0.4(10) .
N4 C9 C14 N1 -1.2(6) .
C10 C9 C14 N1 179.0(5) .
N4 C9 C14 C13 -178.5(5) .
C10 C9 C14 C13 1.7(9) .
C19 N5 C15 C16 -0.9(10) .
Rh1 N5 C15 C16 175.7(5) .
N5 C15 C16 C17 -0.8(11) .
C15 C16 C17 C18 2.0(11) .
C15 C16 C17 C20 -176.6(7) .
C16 C17 C18 C19 -1.6(12) .
C20 C17 C18 C19 176.9(7) .
C15 N5 C19 C18 1.2(11) .
Rh1 N5 C19 C18 -175.3(6) .
C17 C18 C19 N5 0.1(13) .
C16 C17 C20 C21 -3.4(12) .
C18 C17 C20 C21 178.1(8) .
C17 C20 C21 C22 175.9(7) .
C20 C21 C22 O1 -10.7(10) .
C20 C21 C22 C35 104.7(9) .
C20 C21 C22 C23 -126.6(8) .
O2 O1 C22 C21 -179.6(6) .
O2 O1 C22 C35 57.6(7) .
O2 O1 C22 C23 -57.3(8) .
C21 C22 C23 C24 -10.3(10) .
O1 C22 C23 C24 -125.4(7) .
C35 C22 C23 C24 122.0(8) .
C21 C22 C23 C28 171.8(6) .
O1 C22 C23 C28 56.7(7) .
C35 C22 C23 C28 -55.9(7) .
C28 C23 C24 C25 0.0(10) .
C22 C23 C24 C25 -177.8(7) .
C23 C24 C25 C26 -1.3(12) .
C24 C25 C26 C27 0.5(12) .
C25 C26 C27 C28 1.6(11) .
C26 C27 C28 C23 -2.9(10) .
C26 C27 C28 C29 176.0(7) .
C24 C23 C28 C27 2.1(10) .
C22 C23 C28 C27 -179.8(6) .
C24 C23 C28 C29 -177.0(6) .
C22 C23 C28 C29 1.1(8) .
O1 O2 C29 C30 -57.5(9) .
O1 O2 C29 C36 179.0(7) .
O1 O2 C29 C28 58.4(8) .
C27 C28 C29 O2 120.7(7) .
C23 C28 C29 O2 -60.3(7) .
C27 C28 C29 C30 -124.5(7) .
C23 C28 C29 C30 54.5(8) .
C27 C28 C29 C36 5.0(11) .
C23 C28 C29 C36 -176.0(7) .
O2 C29 C30 C31 -118.0(8) .
C36 C29 C30 C31 -0.8(12) .
C28 C29 C30 C31 127.3(8) .
O2 C29 C30 C35 58.6(8) .
C36 C29 C30 C35 175.8(6) .
C28 C29 C30 C35 -56.2(7) .
C35 C30 C31 C32 2.8(11) .
C29 C30 C31 C32 179.2(7) .
C30 C31 C32 C33 -0.8(13) .
C31 C32 C33 C34 -1.5(14) .
C32 C33 C34 C35 1.6(13) .
C31 C30 C35 C34 -2.7(10) .
C29 C30 C35 C34 -179.6(6) .
C31 C30 C35 C22 178.1(6) .
C29 C30 C35 C22 1.1(8) .
C33 C34 C35 C30 0.5(11) .
C33 C34 C35 C22 179.6(7) .
C21 C22 C35 C30 -173.4(6) .
O1 C22 C35 C30 -58.4(6) .
C23 C22 C35 C30 54.8(8) .
C21 C22 C35 C34 7.4(10) .
O1 C22 C35 C34 122.4(7) .
C23 C22 C35 C34 -124.4(7) .
O2 C29 C36 C37 20.6(15) .
C30 C29 C36 C37 -97.2(12) .
C28 C29 C36 C37 136.9(10) .
C29 C36 C37 C40 179.9(9) .
C42 N6 C38 C39 1.2(12) .
Rh2 N6 C38 C39 176.6(7) 7_576
N6 C38 C39 C40 -2.2(14) .
C38 C39 C40 C41 0.6(14) .
C38 C39 C40 C37 -175.6(8) .
C36 C37 C40 C39 -171.5(10) .
C36 C37 C40 C41 12.4(14) .
C39 C40 C41 C42 1.7(12) .
C37 C40 C41 C42 178.0(8) .
C38 N6 C42 C41 1.4(12) .
Rh2 N6 C42 C41 -174.6(7) 7_576
C40 C41 C42 N6 -2.8(13) .
C47 C43 C44 C45 -5.0(12) .
C48 C43 C44 C45 -176.8(11) .
Rh1 C43 C44 C45 55.8(8) .
C47 C43 C44 C49 175.7(12) .
C48 C43 C44 C49 3.9(19) .
Rh1 C43 C44 C49 -123.6(12) .
C47 C43 C44 Rh1 -60.8(8) .
C48 C43 C44 Rh1 127.4(12) .
C43 C44 C45 C46 5.6(12) .
C49 C44 C45 C46 -175.1(12) .
Rh1 C44 C45 C46 59.0(7) .
C43 C44 C45 C50 -178.4(11) .
C49 C44 C45 C50 1(2) .
Rh1 C44 C45 C50 -124.9(12) .
C43 C44 C45 Rh1 -53.5(8) .
C49 C44 C45 Rh1 125.8(13) .
C44 C45 C46 C47 -3.9(13) .
C50 C45 C46 C47 -179.8(12) .
Rh1 C45 C46 C47 58.5(8) .
C44 C45 C46 C51 174.6(11) .
C50 C45 C46 C51 -1.3(18) .
Rh1 C45 C46 C51 -123.1(12) .
C44 C45 C46 Rh1 -62.3(8) .
C50 C45 C46 Rh1 121.8(12) .
C45 C46 C47 C43 0.7(14) .
C51 C46 C47 C43 -177.7(12) .
Rh1 C46 C47 C43 63.0(9) .
C45 C46 C47 C52 175.6(11) .
C51 C46 C47 C52 -3(2) .
Rh1 C46 C47 C52 -122.1(13) .
C45 C46 C47 Rh1 -62.3(8) .
C51 C46 C47 Rh1 119.4(13) .
C44 C43 C47 C46 2.8(14) .
C48 C43 C47 C46 174.5(11) .
Rh1 C43 C47 C46 -65.2(9) .
C44 C43 C47 C52 -172.1(11) .
C48 C43 C47 C52 -0.4(19) .
Rh1 C43 C47 C52 119.9(13) .
C44 C43 C47 Rh1 68.0(8) .
C48 C43 C47 Rh1 -120.3(12) .
C47' C43' C44' C45' 0.0 .
C48' C43' C44' C45' 180.0 .
Rh1 C43' C44' C45' 65.8(4) .
C47' C43' C44' C49' 180.0 .
C48' C43' C44' C49' 0.0 .
Rh1 C43' C44' C49' -114.2(4) .
C47' C43' C44' Rh1 -65.8(4) .
C48' C43' C44' Rh1 114.2(4) .
C43' C44' C45' C46' 0.0 .
C49' C44' C45' C46' 180.0 .
Rh1 C44' C45' C46' 69.6(4) .
C43' C44' C45' C50' 180.0 .
C49' C44' C45' C50' 0.0 .
Rh1 C44' C45' C50' -110.4(4) .
C43' C44' C45' Rh1 -69.6(4) .
C49' C44' C45' Rh1 110.4(4) .
C44' C45' C46' C47' 0.0 .
C50' C45' C46' C47' 180.0 .
Rh1 C45' C46' C47' 64.4(4) .
C44' C45' C46' C51' 180.0 .
C50' C45' C46' C51' 0.0 .
Rh1 C45' C46' C51' -115.6(4) .
C44' C45' C46' Rh1 -64.4(4) .
C50' C45' C46' Rh1 115.6(4) .
C45' C46' C47' C43' 0.0 .
C51' C46' C47' C43' 180.0 .
Rh1 C46' C47' C43' 58.2(4) .
C45' C46' C47' C52' 180.0 .
C51' C46' C47' C52' 0.0 .
Rh1 C46' C47' C52' -121.8(4) .
C45' C46' C47' Rh1 -58.2(4) .
C51' C46' C47' Rh1 121.8(4) .
C44' C43' C47' C46' 0.0 .
C48' C43' C47' C46' 180.0 .
Rh1 C43' C47' C46' -59.0(3) .
C44' C43' C47' C52' 180.0 .
C48' C43' C47' C52' 0.0 .
Rh1 C43' C47' C52' 121.0(3) .
C44' C43' C47' Rh1 59.0(3) .
C48' C43' C47' Rh1 -121.0(3) .
C58 C53 C54 C55 -176.1(6) .
C57 C53 C54 C55 -2.7(7) .
Rh2 C53 C54 C55 59.7(4) .
C58 C53 C54 C59 2.4(11) .
C57 C53 C54 C59 175.8(6) .
Rh2 C53 C54 C59 -121.8(6) .
C58 C53 C54 Rh2 124.2(7) .
C57 C53 C54 Rh2 -62.4(4) .
C53 C54 C55 C60 174.6(6) .
C59 C54 C55 C60 -3.9(10) .
Rh2 C54 C55 C60 -125.8(6) .
C53 C54 C55 C56 1.9(7) .
C59 C54 C55 C56 -176.7(6) .
Rh2 C54 C55 C56 61.5(4) .
C53 C54 C55 Rh2 -59.6(4) .
C59 C54 C55 Rh2 121.9(7) .
C54 C55 C56 C57 -0.2(6) .
C60 C55 C56 C57 -173.2(6) .
Rh2 C55 C56 C57 61.5(4) .
C54 C55 C56 C61 177.8(6) .
C60 C55 C56 C61 4.8(9) .
Rh2 C55 C56 C61 -120.5(6) .
C54 C55 C56 Rh2 -61.7(4) .
C60 C55 C56 Rh2 125.3(6) .
C55 C56 C57 C53 -1.4(6) .
C61 C56 C57 C53 -179.3(6) .
Rh2 C56 C57 C53 59.3(4) .
C55 C56 C57 C62 179.5(6) .
C61 C56 C57 C62 1.7(10) .
Rh2 C56 C57 C62 -119.7(7) .
C55 C56 C57 Rh2 -60.8(4) .
C61 C56 C57 Rh2 121.4(6) .
C54 C53 C57 C56 2.6(7) .
C58 C53 C57 C56 175.9(6) .
Rh2 C53 C57 C56 -60.5(4) .
C54 C53 C57 C62 -178.4(6) .
C58 C53 C57 C62 -5.0(10) .
Rh2 C53 C57 C62 118.6(6) .
C54 C53 C57 Rh2 63.0(4) .
C58 C53 C57 Rh2 -123.6(7) .
O3 S1 C63 F1 -59.7(13) .
O4 S1 C63 F1 58.2(13) .
O5 S1 C63 F1 -179.6(11) .
O3 S1 C63 F3 174.9(10) .
O4 S1 C63 F3 -67.1(11) .
O5 S1 C63 F3 55.0(12) .
O3 S1 C63 F2 56.4(10) .
O4 S1 C63 F2 174.3(9) .
O5 S1 C63 F2 -63.5(10) .

loop_
_platon_squeeze_void_nr
_platon_squeeze_void_average_x
_platon_squeeze_void_average_y
_platon_squeeze_void_average_z
_platon_squeeze_void_volume
_platon_squeeze_void_count_electrons
_platon_squeeze_void_content
1 0.262 0.105 0.148 4450 1277 ' '
2 0.431 0.000 0.041 7 0 ' '
3 0.431 0.000 0.541 7 0 ' '
4 0.569 0.000 0.459 7 0 ' '
5 0.569 0.000 0.959 7 0 ' '
6 0.069 0.500 0.459 7 0 ' '
7 0.069 0.499 0.959 7 0 ' '
8 0.931 0.500 0.041 7 0 ' '
9 0.931 0.499 0.541 7 0 ' '
